data_7237741
loop_
_publ_author_name
'Chen, Cheng'
'Lu, Hai-Yan'
'Wang, Yin-Feng'
'Li, Meng'
'Shen, Yi-Fan'
'Chen, Chuan-Feng'

_publ_section_title
;
 Naphthyridine-based thermally activated delayed fluorescence emitters for
 multi-color organic light-emitting diodes with low efficiency roll-off
;
_journal_issue 16
_journal_name_full 'Journal of Materials Chemistry C'
_journal_page_first 4673
_journal_paper_doi 10.1039/C9TC00503J
_journal_volume 7
_journal_year 2019
_chemical_formula_moiety 'C38 H32 N4'
_chemical_formula_sum 'C38 H32 N4'
_chemical_formula_weight 544.67
_space_group_crystal_system orthorhombic
_space_group_IT_number 19
_space_group_name_Hall 'P 2ac 2ab'
_space_group_name_H-M_alt 'P 21 21 21'
_atom_sites_solution_hydrogens geom
_audit_creation_date 2019-01-04
_audit_creation_method
;
Olex2 1.2
(compiled 2018.05.29 svn.r3508 for OlexSys, GUI svn.r5506)
;
_audit_update_record
;
2019-01-24 deposited with the CCDC.	2019-03-19 downloaded from the CCDC.
;
_cell_angle_alpha 90
_cell_angle_beta 90
_cell_angle_gamma 90
_cell_formula_units_Z 4
_cell_length_a 9.03220(10)
_cell_length_b 12.26750(10)
_cell_length_c 25.1471(4)
_cell_measurement_reflns_used 9903
_cell_measurement_temperature 169.99(10)
_cell_measurement_theta_max 74.8220
_cell_measurement_theta_min 3.5120
_cell_volume 2786.36(6)
_computing_cell_refinement 'CrysAlisPro 1.171.40.14e (Rigaku OD, 2018)'
_computing_data_collection 'CrysAlisPro 1.171.40.14e (Rigaku OD, 2018)'
_computing_data_reduction 'CrysAlisPro 1.171.40.14e (Rigaku OD, 2018)'
_computing_molecular_graphics 'Olex2 (Dolomanov et al., 2009)'
_computing_publication_material 'Olex2 (Dolomanov et al., 2009)'
_computing_structure_refinement 'ShelXL (Sheldrick, 2015)'
_computing_structure_solution 'SHELXT 2018/2 (Sheldrick, 2018)'
_diffrn_ambient_environment N~2~
_diffrn_ambient_temperature 169.99(10)
_diffrn_detector 'CCD plate'
_diffrn_detector_type HyPix
_diffrn_measured_fraction_theta_full 0.998
_diffrn_measured_fraction_theta_max 0.962
_diffrn_measurement_details
;
List of Runs (angles in degrees, time in seconds):

  # Type    Start    End  Width  t~exp~   \w     \q     \k     \f   Frames
#--------------------------------------------------------------------------
  1  \w     75.00 116.00   0.50    3.00    --  103.25 -30.00  60.00   82
  2  \w     95.00 132.00   0.50    3.00    --  103.25  25.00  82.00   74
  3  \w     47.00  73.00   0.50    3.00    --  103.25 -30.00  60.00   52
  4  \w     33.00  83.00   0.50    3.00    --  103.25 -45.00  90.00  100
  5  \w     36.00  82.00   0.50    2.00    --   47.45  25.00  82.00   92
  6  \w     36.00 116.00   0.50    3.00    --  103.25 -30.00 150.00  160
  7  \w     28.00 111.00   0.50    3.00    --  103.25 -25.00 -81.00  166
  8  \w     64.00 109.00   0.50    3.00    --  103.25 -94.00-120.00   90
  9  \w     33.00  60.00   0.50    3.00    --  103.25 -94.00-120.00   54
 10  \w     18.00  94.00   0.50    2.00    --   47.45-125.00-180.00  152
 11  \w     -7.00  18.00   0.50    2.00    --   47.45 -25.00 -81.00   50
 12  \w    -50.00  22.00   0.50    2.00    --  -47.45  25.00  82.00  144
 13  \w    -56.00 -29.00   0.50    3.00    --  -99.00 125.00 120.00   54
 14  \w    -97.00 -70.00   0.50    3.00    --  -99.00 125.00 120.00   54
 15  \w   -106.00 -69.00   0.50    3.00    --  -99.00  25.00  82.00   74
 16  \w   -122.00 -34.00   0.50    2.00    --  -47.45 -25.00 -81.00  176
 17  \w   -111.00 -37.00   0.50    3.00    --  -99.00  45.00 -60.00  148
 18  \w   -151.00 -90.00   0.50    3.00    --  -99.00 -25.00 -81.00  122
;
_diffrn_measurement_device 'four-circle diffractometer'
_diffrn_measurement_device_type 'XtaLAB Synergy R, HyPix'
_diffrn_measurement_method '\w scans'
_diffrn_orient_matrix_type 'CrysAlisPro convention (1999,Acta A55,543-557)'
_diffrn_orient_matrix_UB_11 0.0223603000
_diffrn_orient_matrix_UB_12 -0.0408274000
_diffrn_orient_matrix_UB_13 0.0573759000
_diffrn_orient_matrix_UB_21 0.1688998000
_diffrn_orient_matrix_UB_22 0.0000666000
_diffrn_orient_matrix_UB_23 -0.0084526000
_diffrn_orient_matrix_UB_31 0.0076842000
_diffrn_orient_matrix_UB_32 0.1187467000
_diffrn_orient_matrix_UB_33 0.0197744000
_diffrn_radiation_monochromator mirror
_diffrn_radiation_probe x-ray
_diffrn_radiation_type CuK\a
_diffrn_radiation_wavelength 1.54184
_diffrn_reflns_av_R_equivalents 0.0277
_diffrn_reflns_av_unetI/netI 0.0244
_diffrn_reflns_Laue_measured_fraction_full 0.998
_diffrn_reflns_Laue_measured_fraction_max 0.962
_diffrn_reflns_limit_h_max 10
_diffrn_reflns_limit_h_min -10
_diffrn_reflns_limit_k_max 14
_diffrn_reflns_limit_k_min -5
_diffrn_reflns_limit_l_max 31
_diffrn_reflns_limit_l_min -29
_diffrn_reflns_number 18177
_diffrn_reflns_point_group_measured_fraction_full 0.995
_diffrn_reflns_point_group_measured_fraction_max 0.949
_diffrn_reflns_theta_full 67.684
_diffrn_reflns_theta_max 75.469
_diffrn_reflns_theta_min 3.515
_diffrn_source 'Rotating-anode X-ray tube'
_diffrn_source_type 'PhotonJet R (Cu) X-ray Source'
_exptl_absorpt_coefficient_mu 0.593
_exptl_absorpt_correction_T_max 1.00000
_exptl_absorpt_correction_T_min 0.59976
_exptl_absorpt_correction_type multi-scan
_exptl_absorpt_process_details
;
CrysAlisPro 1.171.40.14e (Rigaku Oxford Diffraction, 2018)
Empirical absorption correction using spherical harmonics,
 implemented in SCALE3 ABSPACK scaling algorithm.
;
_exptl_crystal_colour yellow
_exptl_crystal_colour_primary yellow
_exptl_crystal_density_diffrn 1.298
_exptl_crystal_description plate
_exptl_crystal_F_000 1152
_exptl_crystal_size_max 0.245
_exptl_crystal_size_mid 0.213
_exptl_crystal_size_min 0.031
_refine_diff_density_max 0.212
_refine_diff_density_min -0.163
_refine_diff_density_rms 0.037
_refine_ls_abs_structure_details
;
 Flack x determined using 2009 quotients [(I+)-(I-)]/[(I+)+(I-)]
 (Parsons, Flack and Wagner, Acta Cryst. B69 (2013) 249-259).
;
_refine_ls_abs_structure_Flack -0.14(17)
_refine_ls_extinction_method none
_refine_ls_goodness_of_fit_ref 1.074
_refine_ls_hydrogen_treatment constr
_refine_ls_matrix_type full
_refine_ls_number_parameters 383
_refine_ls_number_reflns 5482
_refine_ls_number_restraints 0
_refine_ls_restrained_S_all 1.074
_refine_ls_R_factor_all 0.0408
_refine_ls_R_factor_gt 0.0357
_refine_ls_shift/su_max 0.000
_refine_ls_shift/su_mean 0.000
_refine_ls_structure_factor_coef Fsqd
_refine_ls_weighting_details 'w=1/[\s^2^(Fo^2^)+(0.0475P)^2^+0.6145P] where P=(Fo^2^+2Fc^2^)/3'
_refine_ls_weighting_scheme calc
_refine_ls_wR_factor_gt 0.0900
_refine_ls_wR_factor_ref 0.0973
_reflns_Friedel_coverage 0.740
_reflns_Friedel_fraction_full 0.990
_reflns_Friedel_fraction_max 0.932
_reflns_number_gt 5014
_reflns_number_total 5482
_reflns_threshold_expression 'I > 2\s(I)'
_cod_data_source_file c9tc00503j2.cif
_cod_data_source_block tx256
_cod_database_code 7237741
_shelx_shelxl_version_number 2016/6
_chemical_oxdiff_formula CHN
_shelx_space_group_comment
;
The symmetry employed for this shelxl refinement is uniquely defined
by the following loop, which should always be used as a source of
symmetry information in preference to the above space-group names.
They are only intended as comments.
;
_reflns_odcompleteness_completeness 99.86
_reflns_odcompleteness_iscentric 1
_reflns_odcompleteness_theta 66.97
_olex2_refinement_description
;
1. Fixed Uiso
 At 1.2 times of:
  All C(H) groups
 At 1.5 times of:
  All C(H,H,H) groups
2.a Aromatic/amide H refined with riding coordinates:
 C2(H2), C3(H3), C7(H7), C8(H8), C10(H10), C11(H11), C12(H12), C13(H13),
 C18(H18), C19(H19), C20(H20), C21(H21), C25(H25), C26(H26), C27(H27), C28(H28),
  C33(H33), C34(H34), C35(H35), C36(H36)
2.b Idealised Me refined as rotating group:
 C22(H22A,H22B,H22C), C23(H23A,H23B,H23C), C37(H37A,H37B,H37C), C38(H38A,H38B,
 H38C)
;
_olex2_submission_special_instructions 'No special instructions were received'
_oxdiff_exptl_absorpt_empirical_details
;
Empirical correction (ABSPACK) includes:
- Absorption correction using spherical harmonics
- Frame scaling
;
_oxdiff_exptl_absorpt_empirical_full_max 1.572
_oxdiff_exptl_absorpt_empirical_full_min 0.611

loop_
_space_group_symop_operation_xyz
'x, y, z'
'-x+1/2, -y, z+1/2'
'-x, y+1/2, -z+1/2'
'x+1/2, -y+1/2, -z'

loop_
_atom_site_label
_atom_site_type_symbol
_atom_site_fract_x
_atom_site_fract_y
_atom_site_fract_z
_atom_site_U_iso_or_equiv
_atom_site_adp_type
_atom_site_occupancy
_atom_site_site_symmetry_order
_atom_site_calc_flag
_atom_site_refinement_flags_posn
N1 N 0.1461(2) 0.44950(15) 0.83960(8) 0.0327(4) Uani 1 1 d .
N2 N 0.3197(2) 0.46054(15) 0.77226(7) 0.0308(4) Uani 1 1 d .
N3 N 0.4870(2) 0.45869(15) 0.70327(8) 0.0316(4) Uani 1 1 d .
N4 N 0.6487(2) 0.45022(16) 0.63042(7) 0.0338(4) Uani 1 1 d .
C1 C 0.2509(2) 0.5134(2) 0.81056(9) 0.0314(5) Uani 1 1 d .
C2 C 0.2766(3) 0.6232(2) 0.82372(10) 0.0357(5) Uani 1 1 d .
H2 H 0.228796 0.655285 0.852486 0.043 Uiso 1 1 calc R
C3 C 0.3737(3) 0.68167(19) 0.79321(10) 0.0354(5) Uani 1 1 d .
H3 H 0.391371 0.754843 0.800483 0.042 Uiso 1 1 calc R
C4 C 0.4463(2) 0.62984(18) 0.75075(9) 0.0316(5) Uani 1 1 d .
C5 C 0.4182(2) 0.51757(18) 0.74232(9) 0.0303(5) Uani 1 1 d .
C6 C 0.5801(2) 0.51142(19) 0.67272(9) 0.0329(5) Uani 1 1 d .
C7 C 0.6149(3) 0.6232(2) 0.67779(10) 0.0384(5) Uani 1 1 d .
H7 H 0.682199 0.655771 0.654759 0.046 Uiso 1 1 calc R
C8 C 0.5488(3) 0.68233(19) 0.71669(10) 0.0355(5) Uani 1 1 d .
H8 H 0.570454 0.755937 0.720928 0.043 Uiso 1 1 calc R
C9 C 0.5857(3) 0.46214(18) 0.57942(9) 0.0327(5) Uani 1 1 d .
C10 C 0.4409(3) 0.5015(2) 0.57496(10) 0.0391(5) Uani 1 1 d .
H10 H 0.386925 0.517165 0.605505 0.047 Uiso 1 1 calc R
C11 C 0.3773(3) 0.5172(2) 0.52561(11) 0.0434(6) Uani 1 1 d .
H11 H 0.281549 0.544566 0.523023 0.052 Uiso 1 1 calc R
C12 C 0.4554(3) 0.4925(2) 0.48043(11) 0.0454(6) Uani 1 1 d .
H12 H 0.412896 0.503153 0.447151 0.054 Uiso 1 1 calc R
C13 C 0.5982(3) 0.4515(2) 0.48459(10) 0.0423(6) Uani 1 1 d .
H13 H 0.649948 0.434167 0.453758 0.051 Uiso 1 1 calc R
C14 C 0.6658(3) 0.43563(19) 0.53363(10) 0.0349(5) Uani 1 1 d .
C15 C 0.8200(3) 0.3851(2) 0.53621(11) 0.0407(6) Uani 1 1 d .
C16 C 0.8875(3) 0.39939(19) 0.59113(10) 0.0357(5) Uani 1 1 d .
C17 C 0.8016(3) 0.42753(18) 0.63567(10) 0.0328(5) Uani 1 1 d .
C18 C 0.8660(3) 0.4310(2) 0.68625(10) 0.0376(5) Uani 1 1 d .
H18 H 0.807867 0.447033 0.715744 0.045 Uiso 1 1 calc R
C19 C 1.0160(3) 0.4107(2) 0.69270(11) 0.0408(6) Uani 1 1 d .
H19 H 1.058295 0.414587 0.726355 0.049 Uiso 1 1 calc R
C20 C 1.1023(3) 0.3848(2) 0.64938(11) 0.0434(6) Uani 1 1 d .
H20 H 1.203089 0.371846 0.653500 0.052 Uiso 1 1 calc R
C21 C 1.0378(3) 0.3784(2) 0.60000(12) 0.0441(6) Uani 1 1 d .
H21 H 1.096670 0.359213 0.571150 0.053 Uiso 1 1 calc R
C22 C 0.8050(4) 0.2626(2) 0.52533(15) 0.0640(9) Uani 1 1 d .
H22A H 0.736870 0.231176 0.550313 0.096 Uiso 1 1 calc GR
H22B H 0.899931 0.228283 0.529003 0.096 Uiso 1 1 calc GR
H22C H 0.768657 0.251648 0.489847 0.096 Uiso 1 1 calc GR
C23 C 0.9210(3) 0.4363(3) 0.49351(12) 0.0599(8) Uani 1 1 d .
H23A H 0.877745 0.425837 0.459021 0.090 Uiso 1 1 calc GR
H23B H 1.016560 0.402156 0.494615 0.090 Uiso 1 1 calc GR
H23C H 0.931545 0.512947 0.500338 0.090 Uiso 1 1 calc GR
C24 C -0.0074(2) 0.47287(19) 0.83742(9) 0.0313(5) Uani 1 1 d .
C25 C -0.0610(3) 0.5743(2) 0.82203(10) 0.0379(5) Uani 1 1 d .
H25 H 0.004511 0.628131 0.810942 0.045 Uiso 1 1 calc R
C26 C -0.2112(3) 0.5955(2) 0.82311(11) 0.0421(6) Uani 1 1 d .
H26 H -0.246457 0.663135 0.812194 0.050 Uiso 1 1 calc R
C27 C -0.3090(3) 0.5167(2) 0.84032(11) 0.0436(6) Uani 1 1 d .
H27 H -0.409627 0.532091 0.842735 0.052 Uiso 1 1 calc R
C28 C -0.2565(3) 0.4151(2) 0.85390(11) 0.0411(6) Uani 1 1 d .
H28 H -0.323382 0.361678 0.864478 0.049 Uiso 1 1 calc R
C29 C -0.1065(3) 0.38974(19) 0.85229(9) 0.0344(5) Uani 1 1 d .
C30 C -0.0461(3) 0.27514(19) 0.86145(10) 0.0372(5) Uani 1 1 d .
C31 C 0.1004(3) 0.28580(19) 0.89099(9) 0.0338(5) Uani 1 1 d .
C32 C 0.1974(3) 0.36912(18) 0.87529(9) 0.0321(5) Uani 1 1 d .
C33 C 0.3384(3) 0.3763(2) 0.89731(10) 0.0378(5) Uani 1 1 d .
H33 H 0.402831 0.430869 0.886195 0.045 Uiso 1 1 calc R
C34 C 0.3833(3) 0.3022(2) 0.93582(11) 0.0433(6) Uani 1 1 d .
H34 H 0.478256 0.306371 0.949991 0.052 Uiso 1 1 calc R
C35 C 0.2864(3) 0.2222(2) 0.95311(11) 0.0448(6) Uani 1 1 d .
H35 H 0.314837 0.173633 0.979610 0.054 Uiso 1 1 calc R
C36 C 0.1472(3) 0.2151(2) 0.93068(10) 0.0404(6) Uani 1 1 d .
H36 H 0.082811 0.161157 0.942524 0.048 Uiso 1 1 calc R
C37 C -0.1568(3) 0.2024(2) 0.89052(13) 0.0524(7) Uani 1 1 d .
H37A H -0.179163 0.233479 0.924618 0.079 Uiso 1 1 calc GR
H37B H -0.114806 0.131149 0.895293 0.079 Uiso 1 1 calc GR
H37C H -0.245959 0.196758 0.869939 0.079 Uiso 1 1 calc GR
C38 C -0.0143(3) 0.2235(2) 0.80668(11) 0.0466(6) Uani 1 1 d .
H38A H -0.102768 0.224751 0.785531 0.070 Uiso 1 1 calc GR
H38B H 0.017540 0.149472 0.811424 0.070 Uiso 1 1 calc GR
H38C H 0.062063 0.264133 0.789022 0.070 Uiso 1 1 calc GR

loop_
_atom_site_aniso_label
_atom_site_aniso_U_11
_atom_site_aniso_U_22
_atom_site_aniso_U_33
_atom_site_aniso_U_23
_atom_site_aniso_U_13
_atom_site_aniso_U_12
N1 0.0259(9) 0.0318(10) 0.0404(10) 0.0055(8) 0.0054(8) -0.0001(7)
N2 0.0262(9) 0.0293(9) 0.0369(10) 0.0007(8) 0.0035(8) -0.0018(7)
N3 0.0269(9) 0.0307(10) 0.0371(10) -0.0006(8) 0.0025(8) -0.0005(7)
N4 0.0274(9) 0.0408(11) 0.0332(9) -0.0013(8) 0.0022(8) 0.0024(8)
C1 0.0242(10) 0.0320(11) 0.0380(12) 0.0041(10) 0.0013(9) 0.0000(8)
C2 0.0318(11) 0.0332(12) 0.0421(13) -0.0030(10) 0.0054(10) 0.0024(9)
C3 0.0309(11) 0.0275(11) 0.0478(13) -0.0021(10) 0.0010(10) 0.0008(9)
C4 0.0268(10) 0.0290(11) 0.0391(12) 0.0026(10) 0.0006(9) 0.0011(9)
C5 0.0240(10) 0.0280(11) 0.0388(11) 0.0015(9) 0.0006(9) -0.0003(8)
C6 0.0285(11) 0.0357(12) 0.0345(11) 0.0001(10) 0.0023(9) 0.0018(9)
C7 0.0328(12) 0.0366(13) 0.0457(13) 0.0061(11) 0.0054(10) -0.0040(10)
C8 0.0339(12) 0.0293(11) 0.0433(13) 0.0034(10) 0.0041(10) -0.0031(9)
C9 0.0328(11) 0.0287(11) 0.0366(11) 0.0017(9) -0.0002(9) -0.0011(9)
C10 0.0330(12) 0.0405(14) 0.0436(13) -0.0010(11) -0.0001(10) 0.0048(10)
C11 0.0388(13) 0.0412(13) 0.0500(14) 0.0002(12) -0.0083(11) 0.0087(11)
C12 0.0506(15) 0.0429(14) 0.0426(14) 0.0031(11) -0.0107(11) 0.0039(12)
C13 0.0492(15) 0.0391(14) 0.0387(13) -0.0006(11) 0.0023(11) 0.0001(11)
C14 0.0354(12) 0.0304(11) 0.0390(12) 0.0002(10) 0.0009(10) 0.0005(10)
C15 0.0357(12) 0.0421(14) 0.0445(14) -0.0072(11) 0.0029(11) 0.0027(11)
C16 0.0334(12) 0.0298(11) 0.0439(13) -0.0013(10) 0.0021(10) 0.0033(9)
C17 0.0279(11) 0.0284(11) 0.0421(12) 0.0026(10) 0.0018(10) 0.0006(9)
C18 0.0358(13) 0.0372(12) 0.0397(13) 0.0014(10) -0.0008(10) -0.0009(10)
C19 0.0386(13) 0.0368(13) 0.0470(14) 0.0052(11) -0.0068(11) -0.0009(10)
C20 0.0287(12) 0.0424(14) 0.0591(16) 0.0049(12) -0.0028(11) 0.0048(10)
C21 0.0338(12) 0.0438(14) 0.0547(16) -0.0010(12) 0.0065(11) 0.0071(11)
C22 0.0628(19) 0.0475(17) 0.082(2) -0.0233(16) -0.0181(17) 0.0153(15)
C23 0.0447(16) 0.090(2) 0.0451(15) -0.0021(16) 0.0085(13) 0.0011(16)
C24 0.0279(11) 0.0336(12) 0.0325(11) -0.0006(9) 0.0028(9) -0.0005(9)
C25 0.0336(12) 0.0334(12) 0.0466(14) 0.0044(11) 0.0000(11) -0.0021(10)
C26 0.0333(12) 0.0405(14) 0.0524(15) 0.0060(12) -0.0009(11) 0.0065(10)
C27 0.0249(11) 0.0513(15) 0.0547(15) 0.0035(13) 0.0008(10) 0.0036(11)
C28 0.0283(12) 0.0449(14) 0.0502(15) 0.0045(12) 0.0031(11) -0.0057(10)
C29 0.0307(11) 0.0354(12) 0.0372(12) 0.0005(10) 0.0021(10) -0.0012(9)
C30 0.0350(12) 0.0301(12) 0.0465(13) 0.0027(11) 0.0021(11) -0.0034(10)
C31 0.0349(12) 0.0290(11) 0.0376(11) -0.0002(10) 0.0072(10) 0.0022(9)
C32 0.0301(11) 0.0300(11) 0.0361(12) -0.0007(9) 0.0061(9) 0.0045(9)
C33 0.0321(12) 0.0356(12) 0.0456(14) -0.0003(10) 0.0036(10) 0.0018(10)
C34 0.0404(13) 0.0429(14) 0.0467(14) -0.0027(12) -0.0057(12) 0.0093(11)
C35 0.0534(16) 0.0380(13) 0.0430(14) 0.0018(11) 0.0005(12) 0.0117(12)
C36 0.0478(14) 0.0318(12) 0.0416(13) 0.0021(10) 0.0089(12) 0.0010(11)
C37 0.0429(15) 0.0409(14) 0.0733(19) 0.0129(14) 0.0052(14) -0.0069(12)
C38 0.0516(16) 0.0357(13) 0.0524(15) -0.0080(12) -0.0052(13) -0.0008(12)

loop_
_atom_type_symbol
_atom_type_description
_atom_type_scat_dispersion_real
_atom_type_scat_dispersion_imag
_atom_type_scat_source
C C 0.0181 0.0091 'International Tables Vol C Tables 4.2.6.8 and 6.1.1.4'
H H 0.0000 0.0000 'International Tables Vol C Tables 4.2.6.8 and 6.1.1.4'
N N 0.0311 0.0180 'International Tables Vol C Tables 4.2.6.8 and 6.1.1.4'

loop_
_geom_angle_atom_site_label_1
_geom_angle_atom_site_label_2
_geom_angle_atom_site_label_3
_geom_angle
C24 N1 C1 121.17(19)
C32 N1 C1 119.33(19)
C32 N1 C24 119.17(19)
C1 N2 C5 117.42(19)
C6 N3 C5 116.85(19)
C9 N4 C6 116.28(18)
C9 N4 C17 119.94(19)
C17 N4 C6 116.98(19)
N2 C1 N1 114.6(2)
N2 C1 C2 124.5(2)
C2 C1 N1 120.9(2)
C3 C2 C1 118.4(2)
C2 C3 C4 119.2(2)
C3 C4 C5 118.1(2)
C3 C4 C8 124.0(2)
C5 C4 C8 117.9(2)
N2 C5 N3 115.02(19)
N2 C5 C4 122.3(2)
N3 C5 C4 122.7(2)
N3 C6 N4 116.8(2)
N3 C6 C7 124.7(2)
C7 C6 N4 118.4(2)
C8 C7 C6 119.1(2)
C7 C8 C4 118.7(2)
C10 C9 N4 119.1(2)
C14 C9 N4 121.0(2)
C14 C9 C10 119.9(2)
C11 C10 C9 120.6(2)
C12 C11 C10 120.0(2)
C11 C12 C13 119.7(2)
C12 C13 C14 121.7(2)
C9 C14 C15 122.1(2)
C13 C14 C9 118.1(2)
C13 C14 C15 119.7(2)
C14 C15 C22 108.1(2)
C14 C15 C23 110.1(2)
C16 C15 C14 111.0(2)
C16 C15 C22 108.1(2)
C16 C15 C23 110.4(2)
C22 C15 C23 109.1(3)
C17 C16 C15 122.1(2)
C21 C16 C15 120.8(2)
C21 C16 C17 117.0(2)
C16 C17 N4 120.9(2)
C18 C17 N4 119.0(2)
C18 C17 C16 120.1(2)
C19 C18 C17 120.5(2)
C20 C19 C18 120.1(2)
C21 C20 C19 119.2(2)
C20 C21 C16 123.0(2)
C25 C24 N1 122.2(2)
C25 C24 C29 120.0(2)
C29 C24 N1 117.7(2)
C26 C25 C24 120.4(2)
C27 C26 C25 120.2(2)
C28 C27 C26 119.4(2)
C27 C28 C29 122.1(2)
C24 C29 C30 118.7(2)
C28 C29 C24 117.7(2)
C28 C29 C30 123.4(2)
C29 C30 C37 112.1(2)
C29 C30 C38 108.1(2)
C31 C30 C29 107.8(2)
C31 C30 C37 112.7(2)
C31 C30 C38 108.0(2)
C37 C30 C38 108.0(2)
C32 C31 C30 117.9(2)
C36 C31 C30 124.2(2)
C36 C31 C32 117.8(2)
C31 C32 N1 118.9(2)
C33 C32 N1 120.6(2)
C33 C32 C31 120.4(2)
C34 C33 C32 120.2(2)
C35 C34 C33 119.9(2)
C36 C35 C34 119.5(2)
C35 C36 C31 122.1(2)

loop_
_geom_bond_atom_site_label_1
_geom_bond_atom_site_label_2
_geom_bond_distance
N1 C1 1.430(3)
N1 C24 1.416(3)
N1 C32 1.412(3)
N2 C1 1.317(3)
N2 C5 1.359(3)
N3 C5 1.368(3)
N3 C6 1.310(3)
N4 C6 1.442(3)
N4 C9 1.411(3)
N4 C17 1.414(3)
C1 C2 1.406(3)
C2 C3 1.368(3)
C3 C4 1.405(3)
C4 C5 1.416(3)
C4 C8 1.416(3)
C6 C7 1.412(3)
C7 C8 1.356(3)
C9 C10 1.398(3)
C9 C14 1.398(3)
C10 C11 1.381(4)
C11 C12 1.371(4)
C12 C13 1.388(4)
C13 C14 1.390(4)
C14 C15 1.526(3)
C15 C16 1.520(4)
C15 C22 1.533(4)
C15 C23 1.543(4)
C16 C17 1.406(3)
C16 C21 1.400(3)
C17 C18 1.400(3)
C18 C19 1.386(4)
C19 C20 1.377(4)
C20 C21 1.374(4)
C24 C25 1.390(3)
C24 C29 1.408(3)
C25 C26 1.381(4)
C26 C27 1.379(4)
C27 C28 1.377(4)
C28 C29 1.390(3)
C29 C30 1.526(3)
C30 C31 1.523(3)
C30 C37 1.527(4)
C30 C38 1.543(4)
C31 C32 1.403(3)
C31 C36 1.389(3)
C32 C33 1.392(3)
C33 C34 1.388(4)
C34 C35 1.386(4)
C35 C36 1.380(4)
